data_2219426
loop_
_publ_author_name
'Nizam Mohideen, M.'
'Rasheeth, A.'
'Huq, C. A. M. A.'

_publ_section_title
;Ethyl
 2-allylsulfanyl-4-(4-methoxyphenyl)-6-methyl-1,4-dihydropyrimidine-5-carboxylate
;
_journal_coeditor_code PV2100
_journal_issue 9
_journal_name_full 'Acta Crystallographica Section E'
_journal_page_first o1812
_journal_paper_doi 10.1107/S1600536808026664
_journal_volume 64
_journal_year 2008
_chemical_formula_iupac 'C18 H22 N2 O3 S'
_chemical_formula_moiety 'C18 H22 N2 O3 S'
_chemical_formula_sum 'C18 H22 N2 O3 S'
_chemical_formula_weight 346.44
_chemical_name_systematic
;Ethyl
 2-allylsulfanyl-4-(4-methoxyphenyl)-6-methyl-1,4-dihydropyrimidine-5-carboxylate
;
_space_group_IT_number 15
_symmetry_cell_setting monoclinic
_symmetry_space_group_name_Hall '-C 2yc'
_symmetry_space_group_name_H-M 'C 1 2/c 1'
_atom_sites_solution_hydrogens geom
_atom_sites_solution_primary direct
_atom_sites_solution_secondary difmap
_audit_creation_method SHELXL-97
_cell_angle_alpha 90.00
_cell_angle_beta 121.61(3)
_cell_angle_gamma 90.00
_cell_formula_units_Z 8
_cell_length_a 28.325(5)
_cell_length_b 7.410(2)
_cell_length_c 20.202(4)
_cell_measurement_reflns_used 7889
_cell_measurement_temperature 293(2)
_cell_measurement_theta_max 25
_cell_measurement_theta_min 2.6
_cell_volume 3611.1(18)
_computing_cell_refinement 'APEX2 and SAINT (Bruker, 2004)'
_computing_data_collection 'APEX2 (Bruker, 2004)'
_computing_data_reduction 'SAINT and XPREP (Bruker, 2004)'
_computing_molecular_graphics 'ORTEP3 for Windows (Farrugia, 1997)'
_computing_publication_material
;
'SHELXL97 (Sheldrick, 2008) and PLATON (Spek, 2003)'
;
_computing_structure_refinement 'SHELXL97 (Sheldrick, 2008)'
_computing_structure_solution 'SHELXS97 (Sheldrick, 2008)'
_diffrn_ambient_temperature 293(2)
_diffrn_measured_fraction_theta_full 1.000
_diffrn_measured_fraction_theta_max 1.000
_diffrn_measurement_device_type
;
Bruker Kappa APEXII CCD diffractometer'
;
_diffrn_measurement_method '\w and \f scan'
_diffrn_radiation_monochromator graphite
_diffrn_radiation_source 'fine-focus sealed tube'
_diffrn_radiation_type MoK\a
_diffrn_radiation_wavelength 0.71073
_diffrn_reflns_av_R_equivalents 0.0255
_diffrn_reflns_av_sigmaI/netI 0.0196
_diffrn_reflns_limit_h_max 33
_diffrn_reflns_limit_h_min -33
_diffrn_reflns_limit_k_max 8
_diffrn_reflns_limit_k_min -8
_diffrn_reflns_limit_l_max 24
_diffrn_reflns_limit_l_min -24
_diffrn_reflns_number 16675
_diffrn_reflns_theta_full 25.00
_diffrn_reflns_theta_max 25.00
_diffrn_reflns_theta_min 1.69
_diffrn_standards_decay_% 0
_exptl_absorpt_coefficient_mu 0.197
_exptl_absorpt_correction_T_max 0.983
_exptl_absorpt_correction_T_min 0.954
_exptl_absorpt_correction_type multi-scan
_exptl_absorpt_process_details '(SADABS; Bruker, 2004)'
_exptl_crystal_colour Yellow
_exptl_crystal_density_diffrn 1.275
_exptl_crystal_density_method 'not measured'
_exptl_crystal_description Needle
_exptl_crystal_F_000 1472
_exptl_crystal_size_max 0.4
_exptl_crystal_size_mid 0.2
_exptl_crystal_size_min 0.1
_refine_diff_density_max 0.475
_refine_diff_density_min -0.330
_refine_ls_extinction_method none
_refine_ls_goodness_of_fit_ref 1.045
_refine_ls_hydrogen_treatment constr
_refine_ls_matrix_type full
_refine_ls_number_parameters 220
_refine_ls_number_reflns 3183
_refine_ls_number_restraints 0
_refine_ls_restrained_S_all 1.045
_refine_ls_R_factor_all 0.0522
_refine_ls_R_factor_gt 0.0450
_refine_ls_shift/su_max 0.002
_refine_ls_shift/su_mean 0.000
_refine_ls_structure_factor_coef Fsqd
_refine_ls_weighting_details 'calc w=1/[\s^2^(Fo^2^)+(0.0785P)^2^+3.5811P] where P=(Fo^2^+2Fc^2^)/3'
_refine_ls_weighting_scheme calc
_refine_ls_wR_factor_gt 0.1326
_refine_ls_wR_factor_ref 0.1402
_reflns_number_gt 2722
_reflns_number_total 3183
_reflns_threshold_expression >2sigma(I)
_cod_data_source_file pv2100.cif
_cod_data_source_block I
_cod_depositor_comments
;
The following automatic conversions were performed:
'_symmetry_cell_setting' value 'Monoclinic' changed to 'monoclinic'
according to '/home/saulius/struct/CIF-dictionaries/cif_core.dic'
dictionary named 'cif_core.dic' version 2.4.1 from
2010-06-29.

'_exptl_absorpt_correction_type' value 'Multi-scan' changed
to 'multi-scan' according to
'/home/saulius/struct/CIF-dictionaries/cif_core.dic' dictionary named
'cif_core.dic' version 2.4.1 from 2010-06-29.

Automatic conversion script
Id: cif_fix_enum 1527 2010-12-29 10:47:43Z saulius 

The following automatic conversions were performed:

'_symmetry_cell_setting' value 'Monoclinic' changed to 'monoclinic'
according to /home/saulius/struct/CIF-dictionaries/cif_core.dic
dictionary named 'cif_core.dic' version 2.4.1 from
2010-06-29.

'_exptl_absorpt_correction_type' value 'Multi-scan'
changed to 'multi-scan' according to
/home/saulius/struct/CIF-dictionaries/cif_core.dic dictionary named
'cif_core.dic' version 2.4.1 from 2010-06-29.

Automatic conversion script
Id: cif_fix_values 1715 2011-07-08 13:25:40Z adriana 
;
_cod_original_cell_volume 3610.9(18)
_cod_original_sg_symbol_H-M C2/c
_cod_database_code 2219426
_cod_database_fobs_code 2219426

loop_
_symmetry_equiv_pos_as_xyz
'x, y, z'
'-x, y, -z+1/2'
'x+1/2, y+1/2, z'
'-x+1/2, y+1/2, -z+1/2'
'-x, -y, -z'
'x, -y, z-1/2'
'-x+1/2, -y+1/2, -z'
'x+1/2, -y+1/2, z-1/2'

loop_
_atom_site_type_symbol
_atom_site_label
_atom_site_fract_x
_atom_site_fract_y
_atom_site_fract_z
_atom_site_U_iso_or_equiv
_atom_site_adp_type
_atom_site_calc_flag
_atom_site_refinement_flags
_atom_site_occupancy
S S1 0.15041(3) 0.63300(8) 0.44134(3) 0.0551(2) Uani d . 1
O O1 0.33272(7) 1.1779(2) 0.34204(10) 0.0580(4) Uani d . 1
O O2 0.06407(7) 1.4020(2) 0.24877(9) 0.0522(4) Uani d . 1
O O3 0.01426(7) 1.2100(2) 0.15153(9) 0.0617(5) Uani d . 1
N N1 0.14728(7) 0.9848(2) 0.40787(9) 0.0385(4) Uani d . 1
N N2 0.09759(7) 0.7816(2) 0.30377(10) 0.0387(4) Uani d . 1
H H2 0.0954 0.6715 0.2889 0.046 Uiso calc R 1
C C1 0.23063(8) 1.2512(3) 0.39532(11) 0.0399(5) Uani d . 1
H H1 0.2280 1.3171 0.4325 0.048 Uiso calc R 1
C C2 0.27875(9) 1.2591(3) 0.39437(13) 0.0456(5) Uani d . 1
H H2A 0.3082 1.3292 0.4308 0.055 Uiso calc R 1
C C3 0.28341(8) 1.1622(3) 0.33898(12) 0.0406(5) Uani d . 1
C C4 0.23922(9) 1.0596(3) 0.28488(12) 0.0424(5) Uani d . 1
H H4 0.2418 0.9951 0.2474 0.051 Uiso calc R 1
C C5 0.19079(8) 1.0533(3) 0.28672(11) 0.0387(5) Uani d . 1
H H5 0.1611 0.9844 0.2499 0.046 Uiso calc R 1
C C6 0.18558(8) 1.1467(2) 0.34195(11) 0.0331(4) Uani d . 1
C C7 0.13489(8) 1.1274(2) 0.34918(11) 0.0334(4) Uani d . 1
H H7 0.1298 1.2415 0.3692 0.040 Uiso calc R 1
C C8 0.13171(8) 0.8265(3) 0.38169(11) 0.0359(4) Uani d . 1
C C9 0.06696(8) 0.9154(3) 0.25004(11) 0.0355(4) Uani d . 1
C C10 0.08227(8) 1.0897(3) 0.27177(11) 0.0341(4) Uani d . 1
C C11 0.02055(9) 0.8432(3) 0.17415(13) 0.0484(5) Uani d . 1
H H11A -0.0117 0.9173 0.1562 0.073 Uiso calc R 1
H H11B 0.0123 0.7217 0.1813 0.073 Uiso calc R 1
H H11C 0.0315 0.8444 0.1365 0.073 Uiso calc R 1
C C12 0.05336(8) 1.2485(3) 0.22475(12) 0.0382(5) Uani d . 1
C C13 -0.01773(13) 1.3590(4) 0.10104(16) 0.0718(8) Uani d . 1
H H13A 0.0067 1.4473 0.0989 0.086 Uiso calc R 1
H H13B -0.0387 1.4178 0.1204 0.086 Uiso calc R 1
C C14 -0.05525(19) 1.2832(6) 0.0238(2) 0.1255(18) Uani d . 1
H H14A -0.0341 1.2191 0.0066 0.188 Uiso calc R 1
H H14B -0.0755 1.3789 -0.0120 0.188 Uiso calc R 1
H H14C -0.0807 1.2017 0.0261 0.188 Uiso calc R 1
C C15 0.33997(12) 1.0703(4) 0.28976(19) 0.0700(8) Uani d . 1
H H15A 0.3327 0.9462 0.2949 0.105 Uiso calc R 1
H H15B 0.3774 1.0823 0.3016 0.105 Uiso calc R 1
H H15C 0.3147 1.1098 0.2374 0.105 Uiso calc R 1
C C16 0.19334(12) 0.7289(4) 0.53535(15) 0.0662(7) Uani d . 1
H H16A 0.2215 0.6410 0.5676 0.079 Uiso calc R 1
H H16B 0.2122 0.8324 0.5304 0.079 Uiso calc R 1
C C17 0.16579(19) 0.7873(5) 0.57661(19) 0.0867(10) Uani d . 1
H H17 0.1891 0.8174 0.6287 0.104 Uiso calc R 1
C C18 0.1139(2) 0.8017(6) 0.5498(3) 0.1070(13) Uani d . 1
H H18A 0.0884 0.7736 0.4981 0.128 Uiso calc R 1
H H18B 0.1015 0.8404 0.5820 0.128 Uiso calc R 1

loop_
_atom_site_aniso_label
_atom_site_aniso_U_11
_atom_site_aniso_U_22
_atom_site_aniso_U_33
_atom_site_aniso_U_12
_atom_site_aniso_U_13
_atom_site_aniso_U_23
S1 0.0785(5) 0.0335(3) 0.0492(4) -0.0010(3) 0.0305(3) 0.0058(2)
O1 0.0468(9) 0.0614(11) 0.0707(11) -0.0059(8) 0.0342(8) -0.0012(9)
O2 0.0615(10) 0.0249(8) 0.0522(9) 0.0007(7) 0.0174(8) -0.0004(7)
O3 0.0692(11) 0.0348(9) 0.0446(9) 0.0068(8) 0.0045(8) 0.0012(7)
N1 0.0498(10) 0.0318(9) 0.0347(9) -0.0012(7) 0.0226(8) 0.0015(7)
N2 0.0510(10) 0.0219(8) 0.0409(9) 0.0009(7) 0.0224(8) -0.0030(7)
C1 0.0456(11) 0.0325(11) 0.0356(10) -0.0020(8) 0.0171(9) -0.0050(8)
C2 0.0414(11) 0.0391(12) 0.0444(11) -0.0100(9) 0.0142(9) -0.0054(9)
C3 0.0393(11) 0.0361(11) 0.0454(11) 0.0010(8) 0.0215(9) 0.0083(9)
C4 0.0521(12) 0.0385(11) 0.0400(11) -0.0019(9) 0.0264(10) -0.0029(9)
C5 0.0419(11) 0.0337(11) 0.0358(10) -0.0082(8) 0.0171(9) -0.0065(8)
C6 0.0395(10) 0.0237(9) 0.0313(9) 0.0004(7) 0.0151(8) 0.0028(7)
C7 0.0415(10) 0.0240(9) 0.0331(9) -0.0002(8) 0.0184(8) -0.0013(7)
C8 0.0436(11) 0.0294(10) 0.0383(10) 0.0022(8) 0.0239(9) 0.0033(8)
C9 0.0372(10) 0.0307(10) 0.0387(10) -0.0005(8) 0.0200(9) -0.0024(8)
C10 0.0376(10) 0.0270(10) 0.0359(10) 0.0006(8) 0.0180(8) -0.0002(8)
C11 0.0488(13) 0.0345(12) 0.0484(12) -0.0045(9) 0.0161(10) -0.0061(9)
C12 0.0380(10) 0.0333(11) 0.0405(11) 0.0007(8) 0.0187(9) 0.0004(8)
C13 0.0752(18) 0.0447(15) 0.0550(15) 0.0156(13) 0.0063(13) 0.0100(12)
C14 0.133(3) 0.085(3) 0.065(2) 0.022(2) -0.013(2) 0.0010(19)
C15 0.0728(17) 0.0696(18) 0.094(2) 0.0004(14) 0.0614(17) 0.0047(16)
C16 0.0784(18) 0.0486(15) 0.0485(14) -0.0047(13) 0.0173(13) 0.0134(11)
C17 0.129(3) 0.067(2) 0.0587(17) -0.014(2) 0.045(2) -0.0015(15)
C18 0.141(4) 0.098(3) 0.103(3) 0.017(3) 0.078(3) 0.004(2)

loop_
_atom_type_symbol
_atom_type_description
_atom_type_scat_dispersion_real
_atom_type_scat_dispersion_imag
_atom_type_scat_source
C C 0.0033 0.0016 'International Tables Vol C Tables 4.2.6.8 and 6.1.1.4'
H H 0.0000 0.0000 'International Tables Vol C Tables 4.2.6.8 and 6.1.1.4'
N N 0.0061 0.0033 'International Tables Vol C Tables 4.2.6.8 and 6.1.1.4'
O O 0.0106 0.0060 'International Tables Vol C Tables 4.2.6.8 and 6.1.1.4'
S S 0.1246 0.1234 'International Tables Vol C Tables 4.2.6.8 and 6.1.1.4'

loop_
_geom_angle_atom_site_label_1
_geom_angle_atom_site_label_2
_geom_angle_atom_site_label_3
_geom_angle_site_symmetry_1
_geom_angle
C8 S1 C16 . 101.35(11)
C3 O1 C15 . 117.37(19)
C12 O3 C13 . 117.77(18)
C8 N1 C7 . 116.11(16)
C8 N2 C9 . 119.55(16)
C8 N2 H2 . 120.2
C9 N2 H2 . 120.2
C2 C1 C6 . 121.64(19)
C2 C1 H1 . 119.2
C6 C1 H1 . 119.2
C1 C2 C3 . 120.11(19)
C1 C2 H2A . 119.9
C3 C2 H2A . 119.9
O1 C3 C4 . 124.2(2)
O1 C3 C2 . 116.34(19)
C4 C3 C2 . 119.44(19)
C3 C4 C5 . 119.65(19)
C3 C4 H4 . 120.2
C5 C4 H4 . 120.2
C6 C5 C4 . 121.81(18)
C6 C5 H5 . 119.1
C4 C5 H5 . 119.1
C5 C6 C1 . 117.34(18)
C5 C6 C7 . 122.25(17)
C1 C6 C7 . 120.26(17)
N1 C7 C10 . 112.63(15)
N1 C7 C6 . 107.63(15)
C10 C7 C6 . 112.61(15)
N1 C7 H7 . 107.9
C10 C7 H7 . 107.9
C6 C7 H7 . 107.9
N1 C8 N2 . 125.34(17)
N1 C8 S1 . 123.53(15)
N2 C8 S1 . 111.13(14)
C10 C9 N2 . 117.60(18)
C10 C9 C11 . 128.98(19)
N2 C9 C11 . 113.43(17)
C9 C10 C12 . 125.37(18)
C9 C10 C7 . 118.86(17)
C12 C10 C7 . 115.70(16)
C9 C11 H11A . 109.5
C9 C11 H11B . 109.5
H11A C11 H11B . 109.5
C9 C11 H11C . 109.5
H11A C11 H11C . 109.5
H11B C11 H11C . 109.5
O2 C12 O3 1 122.22(18)
O2 C12 O3 . 122.22(18)
O2 C12 C10 1 123.91(19)
O2 C12 C10 . 123.91(19)
O3 C12 C10 . 113.86(17)
O3 C13 C14 . 107.1(2)
O3 C13 H13A . 110.3
C14 C13 H13A . 110.3
O3 C13 H13B . 110.3
C14 C13 H13B . 110.3
H13A C13 H13B . 108.5
C13 C14 H14A . 109.5
C13 C14 H14B . 109.5
H14A C14 H14B . 109.5
C13 C14 H14C . 109.5
H14A C14 H14C . 109.5
H14B C14 H14C . 109.5
O1 C15 H15A . 109.5
O1 C15 H15B . 109.5
H15A C15 H15B . 109.5
O1 C15 H15C . 109.5
H15A C15 H15C . 109.5
H15B C15 H15C . 109.5
C17 C16 S1 . 116.9(2)
C17 C16 H16A . 108.1
S1 C16 H16A . 108.1
C17 C16 H16B . 108.1
S1 C16 H16B . 108.1
H16A C16 H16B . 107.3
C18 C17 C16 . 128.1(3)
C18 C17 H17 . 115.9
C16 C17 H17 . 115.9
C17 C18 H18A . 120.0
C17 C18 H18B . 120.0
H18A C18 H18B . 120.0

loop_
_geom_bond_atom_site_label_1
_geom_bond_atom_site_label_2
_geom_bond_site_symmetry_2
_geom_bond_distance
S1 C8 . 1.766(2)
S1 C16 . 1.780(3)
O1 C3 . 1.370(3)
O1 C15 . 1.421(3)
O2 C12 . 1.211(2)
O3 C12 . 1.334(3)
O3 C13 . 1.453(3)
N1 C8 . 1.267(3)
N1 C7 . 1.486(2)
N2 C8 . 1.388(3)
N2 C9 . 1.389(3)
N2 H2 . 0.8600
C1 C2 . 1.374(3)
C1 C6 . 1.395(3)
C1 H1 . 0.9300
C2 C3 . 1.393(3)
C2 H2A . 0.9300
C3 C4 . 1.380(3)
C4 C5 . 1.392(3)
C4 H4 . 0.9300
C5 C6 . 1.385(3)
C5 H5 . 0.9300
C6 C7 . 1.524(3)
C7 C10 . 1.517(3)
C7 H7 . 0.9800
C9 C10 . 1.359(3)
C9 C11 . 1.501(3)
C10 C12 . 1.464(3)
C11 H11A . 0.9600
C11 H11B . 0.9600
C11 H11C . 0.9600
C12 O2 1 1.211(2)
C13 C14 . 1.464(4)
C13 H13A . 0.9700
C13 H13B . 0.9700
C14 H14A . 0.9600
C14 H14B . 0.9600
C14 H14C . 0.9600
C15 H15A . 0.9600
C15 H15B . 0.9600
C15 H15C . 0.9600
C16 C17 . 1.474(5)
C16 H16A . 0.9700
C16 H16B . 0.9700
C17 C18 . 1.277(5)
C17 H17 . 0.9300
C18 H18A . 0.9300
C18 H18B . 0.9300

loop_
_geom_hbond_atom_site_label_D
_geom_hbond_atom_site_label_H
_geom_hbond_atom_site_label_A
_geom_hbond_site_symmetry_A
_geom_hbond_distance_DH
_geom_hbond_distance_HA
_geom_hbond_distance_DA
_geom_hbond_angle_DHA
N2 H2 O2 1_545 0.86 2.16 2.990(2) 161.1
C7 H7 O2 1 0.98 2.46 2.831(3) 101.9

loop_
_geom_torsion_atom_site_label_1
_geom_torsion_atom_site_label_2
_geom_torsion_atom_site_label_3
_geom_torsion_atom_site_label_4
_geom_torsion_site_symmetry_4
_geom_torsion
C6 C1 C2 C3 . 0.3(3)
C15 O1 C3 C4 . -5.1(3)
C15 O1 C3 C2 . 175.6(2)
C1 C2 C3 O1 . 179.86(19)
C1 C2 C3 C4 . 0.5(3)
O1 C3 C4 C5 . -179.79(19)
C2 C3 C4 C5 . -0.5(3)
C3 C4 C5 C6 . -0.4(3)
C4 C5 C6 C1 . 1.2(3)
C4 C5 C6 C7 . -174.30(18)
C2 C1 C6 C5 . -1.2(3)
C2 C1 C6 C7 . 174.42(18)
C8 N1 C7 C10 . 31.2(2)
C8 N1 C7 C6 . -93.6(2)
C5 C6 C7 N1 . 93.2(2)
C1 C6 C7 N1 . -82.1(2)
C5 C6 C7 C10 . -31.5(2)
C1 C6 C7 C10 . 153.14(17)
C7 N1 C8 N2 . -10.0(3)
C7 N1 C8 S1 . 170.98(14)
C9 N2 C8 N1 . -16.0(3)
C9 N2 C8 S1 . 163.17(14)
C16 S1 C8 N1 . -1.2(2)
C16 S1 C8 N2 . 179.62(16)
C8 N2 C9 C10 . 17.0(3)
C8 N2 C9 C11 . -163.18(18)
N2 C9 C10 C12 . -176.65(17)
C11 C9 C10 C12 . 3.6(3)
N2 C9 C10 C7 . 6.3(3)
C11 C9 C10 C7 . -173.39(19)
N1 C7 C10 C9 . -29.8(2)
C6 C7 C10 C9 . 92.1(2)
N1 C7 C10 C12 . 152.88(16)
C6 C7 C10 C12 . -85.2(2)
C13 O3 C12 O2 1 -2.9(3)
C13 O3 C12 O2 . -2.9(3)
C13 O3 C12 C10 . 178.3(2)
C9 C10 C12 O2 1 171.3(2)
C7 C10 C12 O2 1 -11.6(3)
C9 C10 C12 O2 . 171.3(2)
C7 C10 C12 O2 . -11.6(3)
C9 C10 C12 O3 . -10.0(3)
C7 C10 C12 O3 . 167.10(17)
C12 O3 C13 C14 . 177.0(3)
C8 S1 C16 C17 . 90.0(2)
S1 C16 C17 C18 . -10.8(5)
